data_7200366
loop_
_publ_author_name
'Bianketti, S\/lawomir'
'Blake, Alexander J.'
'Wilson, Claire'
'Hubberstey, Peter'
'Champness, Neil R.'
'Schr\"oder, Martin'

_publ_section_title
;
 Second-sphere hydrogen-bonding in heteroditopic mercaptopyridinium
 copper(I) frameworks
;
_journal_issue 5
_journal_name_full CrystEngComm
_journal_page_first 763
_journal_paper_doi 10.1039/b813672f
_journal_volume 11
_journal_year 2009
_chemical_formula_moiety 'C30 H30 Cu2 N6 S6, 2(Cl)'
_chemical_formula_sum 'C30 H30 Cl2 Cu2 N6 S6'
_chemical_formula_weight 865.02
_chemical_name_systematic
;
?
;
_space_group_IT_number 14
_symmetry_cell_setting monoclinic
_symmetry_space_group_name_Hall '-P 2yn'
_symmetry_space_group_name_H-M 'P 1 21/n 1'
_atom_sites_solution_hydrogens geom
_atom_sites_solution_primary direct
_atom_sites_solution_secondary difmap
_audit_creation_method SHELXL-97
_cell_angle_alpha 90.00
_cell_angle_beta 100.205(2)
_cell_angle_gamma 90.00
_cell_formula_units_Z 2
_cell_length_a 14.4535(15)
_cell_length_b 7.3436(8)
_cell_length_c 17.428(2)
_cell_measurement_reflns_used 2597
_cell_measurement_temperature 150(2)
_cell_measurement_theta_max 24.45
_cell_measurement_theta_min 2.85
_cell_volume 1820.6(3)
_computing_cell_refinement 'Bruker SAINT version 6.36a (Bruker, 2002)'
_computing_data_collection 'Bruker SMART version 5.625 (Bruker, 2001)'
_computing_data_reduction 'Bruker SAINT; Bruker SHELXTL (Bruker, 2001)'
_computing_molecular_graphics ' ?'
_computing_publication_material 'enCIFer(Allen et al.,2004);PLATON (Spek,2003)'
_computing_structure_refinement 'SHELXL-97 (Sheldrick, 1997)'
_computing_structure_solution 'WinGX - Version 1.70.01; SIR-92'
_diffrn_ambient_temperature 150(2)
_diffrn_measured_fraction_theta_full 0.999
_diffrn_measured_fraction_theta_max 0.999
_diffrn_measurement_device_type 'Bruker SMART APEX CCD area detector'
_diffrn_measurement_method \w
_diffrn_radiation_monochromator graphite
_diffrn_radiation_source 'sealed tube'
_diffrn_radiation_type MoK\a
_diffrn_radiation_wavelength 0.71073
_diffrn_reflns_av_R_equivalents 0.047
_diffrn_reflns_av_sigmaI/netI 0.0521
_diffrn_reflns_limit_h_max 17
_diffrn_reflns_limit_h_min -16
_diffrn_reflns_limit_k_max 8
_diffrn_reflns_limit_k_min -6
_diffrn_reflns_limit_l_max 20
_diffrn_reflns_limit_l_min -20
_diffrn_reflns_number 9586
_diffrn_reflns_theta_full 25.00
_diffrn_reflns_theta_max 25.00
_diffrn_reflns_theta_min 1.69
_diffrn_standards_decay_% 0
_diffrn_standards_number 0
_exptl_absorpt_coefficient_mu 1.691
_exptl_absorpt_correction_T_max 0.919
_exptl_absorpt_correction_T_min 0.799
_exptl_absorpt_correction_type multi-scan
_exptl_absorpt_process_details '(SHELXTL; Bruker, 2001)'
_exptl_crystal_colour orange
_exptl_crystal_density_diffrn 1.578
_exptl_crystal_density_method 'not measured'
_exptl_crystal_description tablet
_exptl_crystal_F_000 880
_exptl_crystal_size_max 0.17
_exptl_crystal_size_mid 0.11
_exptl_crystal_size_min 0.05
_refine_diff_density_max 0.42
_refine_diff_density_min -0.29
_refine_diff_density_rms 0.07
_refine_ls_extinction_method none
_refine_ls_goodness_of_fit_ref 0.912
_refine_ls_hydrogen_treatment constr
_refine_ls_matrix_type full
_refine_ls_number_parameters 208
_refine_ls_number_reflns 3205
_refine_ls_number_restraints 0
_refine_ls_restrained_S_all 0.912
_refine_ls_R_factor_all 0.0502
_refine_ls_R_factor_gt 0.0288
_refine_ls_shift/su_max 0.003
_refine_ls_shift/su_mean 0.001
_refine_ls_structure_factor_coef Fsqd
_refine_ls_weighting_details 'calc w=1/[\s^2^(Fo^2^)+(0.0224P)^2^] where P=(Fo^2^+2Fc^2^)/3'
_refine_ls_weighting_scheme calc
_refine_ls_wR_factor_gt 0.0536
_refine_ls_wR_factor_ref 0.0578
_reflns_number_gt 2261
_reflns_number_total 3205
_reflns_threshold_expression I>2\s(I)
_cod_data_source_file b813672f.txt
_cod_data_source_block compound_1
_cod_original_sg_symbol_H-M 'P 21/n'
_cod_database_code 7200366

loop_
_symmetry_equiv_pos_as_xyz
'x, y, z'
'-x+1/2, y+1/2, -z+1/2'
'-x, -y, -z'
'x-1/2, -y-1/2, z-1/2'

loop_
_atom_site_label
_atom_site_type_symbol
_atom_site_fract_x
_atom_site_fract_y
_atom_site_fract_z
_atom_site_U_iso_or_equiv
_atom_site_adp_type
_atom_site_occupancy
_atom_site_symmetry_multiplicity
_atom_site_calc_flag
_atom_site_refinement_flags
_atom_site_disorder_assembly
_atom_site_disorder_group
Cu Cu 0.00859(2) 0.00312(5) 0.596296(19) 0.02619(11) Uani 1 1 d . . .
S34 S 0.14540(5) -0.06948(11) 0.67994(4) 0.0299(2) Uani 1 1 d . . .
S24 S 0.03667(5) 0.22444(10) 0.49910(4) 0.02518(18) Uani 1 1 d . . .
S14 S -0.10733(5) 0.06673(11) 0.66666(4) 0.02875(19) Uani 1 1 d . . .
C23 C 0.2115(2) 0.2573(4) 0.45897(16) 0.0291(7) Uani 1 1 d . . .
H23 H 0.1825 0.2351 0.4065 0.035 Uiso 1 1 calc R . .
C14 C -0.09875(17) 0.2831(4) 0.70317(15) 0.0226(7) Uani 1 1 d . . .
C13 C -0.04312(19) 0.4193(4) 0.67786(16) 0.0276(7) Uani 1 1 d . . .
H13 H -0.0094 0.3931 0.6371 0.033 Uiso 1 1 calc R . .
C32 C 0.2836(2) -0.2318(4) 0.51183(17) 0.0316(8) Uani 1 1 d . . .
H32 H 0.2710 -0.2497 0.4570 0.038 Uiso 1 1 calc R . .
C24 C 0.15558(19) 0.2662(4) 0.51740(16) 0.0248(7) Uani 1 1 d . . .
N11 N -0.08486(16) 0.6284(3) 0.76736(14) 0.0332(6) Uani 1 1 d . . .
H11 H -0.0792 0.7375 0.7886 0.040 Uiso 1 1 calc R . .
C22 C 0.3060(2) 0.2799(4) 0.47648(18) 0.0347(8) Uani 1 1 d . . .
H22 H 0.3426 0.2729 0.4364 0.042 Uiso 1 1 calc R . .
C33 C 0.21380(19) -0.1729(4) 0.54862(16) 0.0283(7) Uani 1 1 d . . .
H33 H 0.1530 -0.1508 0.5191 0.034 Uiso 1 1 calc R . .
C34 C 0.23014(19) -0.1439(4) 0.63006(16) 0.0254(7) Uani 1 1 d . . .
C26 C 0.2977(2) 0.3304(4) 0.60739(17) 0.0346(8) Uani 1 1 d . . .
H26 H 0.3287 0.3574 0.6589 0.042 Uiso 1 1 calc R . .
N21 N 0.34796(16) 0.3123(3) 0.55043(15) 0.0356(7) Uani 1 1 d . . .
H21 H 0.4096 0.3217 0.5615 0.043 Uiso 1 1 calc R . .
C15 C -0.14977(19) 0.3360(4) 0.76143(16) 0.0306(7) Uani 1 1 d . . .
H15 H -0.1907 0.2509 0.7793 0.037 Uiso 1 1 calc R . .
C25 C 0.2032(2) 0.3109(4) 0.59269(16) 0.0298(7) Uani 1 1 d . . .
H25 H 0.1685 0.3275 0.6336 0.036 Uiso 1 1 calc R . .
C16 C -0.1415(2) 0.5055(5) 0.79229(17) 0.0345(8) Uani 1 1 d . . .
H16 H -0.1761 0.5377 0.8318 0.041 Uiso 1 1 calc R . .
C12 C -0.0364(2) 0.5872(4) 0.71028(17) 0.0316(7) Uani 1 1 d . . .
H12 H 0.0025 0.6766 0.6927 0.038 Uiso 1 1 calc R . .
C36 C 0.3899(2) -0.2400(4) 0.62981(19) 0.0391(8) Uani 1 1 d . . .
H36 H 0.4515 -0.2642 0.6574 0.047 Uiso 1 1 calc R . .
N31 N 0.37011(17) -0.2650(3) 0.55186(15) 0.0355(7) Uani 1 1 d . . .
H31 H 0.4144 -0.3035 0.5271 0.043 Uiso 1 1 calc R . .
C35 C 0.3229(2) -0.1807(4) 0.66889(18) 0.0360(8) Uani 1 1 d . . .
H35 H 0.3384 -0.1634 0.7237 0.043 Uiso 1 1 calc R . .
Cl Cl 0.55777(5) 0.41742(11) 0.59957(4) 0.03034(19) Uani 1 1 d . . .

loop_
_atom_site_aniso_label
_atom_site_aniso_U_11
_atom_site_aniso_U_22
_atom_site_aniso_U_33
_atom_site_aniso_U_23
_atom_site_aniso_U_13
_atom_site_aniso_U_12
Cu 0.0270(2) 0.0279(2) 0.02466(19) -0.00330(17) 0.00740(15) -0.00185(18)
S34 0.0293(4) 0.0379(5) 0.0226(4) -0.0012(4) 0.0047(3) -0.0029(4)
S24 0.0273(4) 0.0249(4) 0.0243(4) -0.0036(3) 0.0071(3) -0.0051(3)
S14 0.0337(4) 0.0241(4) 0.0319(4) -0.0067(3) 0.0154(4) -0.0061(4)
C23 0.0341(17) 0.0297(19) 0.0239(16) -0.0067(14) 0.0067(14) -0.0128(15)
C14 0.0196(15) 0.0273(18) 0.0198(15) -0.0007(13) 0.0003(12) -0.0014(13)
C13 0.0318(17) 0.0265(18) 0.0271(17) -0.0056(14) 0.0117(14) 0.0002(15)
C32 0.0337(18) 0.035(2) 0.0279(17) 0.0051(15) 0.0091(15) 0.0011(16)
C24 0.0326(17) 0.0174(17) 0.0250(16) -0.0026(13) 0.0068(14) -0.0057(13)
N11 0.0403(16) 0.0238(16) 0.0351(15) -0.0099(12) 0.0059(13) 0.0012(13)
C22 0.0373(19) 0.036(2) 0.0333(18) -0.0095(16) 0.0141(15) -0.0134(16)
C33 0.0252(16) 0.033(2) 0.0260(17) 0.0045(14) 0.0018(14) 0.0016(14)
C34 0.0271(16) 0.0219(17) 0.0274(17) 0.0022(14) 0.0056(14) -0.0047(14)
C26 0.040(2) 0.038(2) 0.0252(17) -0.0029(15) 0.0034(15) -0.0142(16)
N21 0.0264(15) 0.0373(18) 0.0424(17) -0.0009(14) 0.0040(13) -0.0106(12)
C15 0.0309(17) 0.031(2) 0.0324(17) -0.0055(15) 0.0127(14) -0.0052(15)
C25 0.0371(18) 0.0296(19) 0.0246(17) -0.0062(14) 0.0109(14) -0.0128(15)
C16 0.0357(18) 0.037(2) 0.0330(17) -0.0066(17) 0.0129(14) 0.0003(17)
C12 0.0365(18) 0.0291(19) 0.0302(17) 0.0020(15) 0.0090(15) -0.0027(16)
C36 0.0280(18) 0.045(2) 0.042(2) -0.0030(18) 0.0009(16) 0.0001(16)
N31 0.0270(14) 0.0422(18) 0.0394(17) 0.0025(14) 0.0116(13) 0.0041(13)
C35 0.0312(18) 0.045(2) 0.0296(18) -0.0011(16) -0.0013(15) 0.0009(16)
Cl 0.0270(4) 0.0365(5) 0.0274(4) 0.0069(4) 0.0043(3) -0.0011(4)

loop_
_atom_type_symbol
_atom_type_description
_atom_type_scat_dispersion_real
_atom_type_scat_dispersion_imag
_atom_type_scat_source
C C 0.0033 0.0016 'International Tables Vol C Tables 4.2.6.8 and 6.1.1.4'
H H 0.0000 0.0000 'International Tables Vol C Tables 4.2.6.8 and 6.1.1.4'
N N 0.0061 0.0033 'International Tables Vol C Tables 4.2.6.8 and 6.1.1.4'
S S 0.1246 0.1234 'International Tables Vol C Tables 4.2.6.8 and 6.1.1.4'
Cu Cu 0.3201 1.2651 'International Tables Vol C Tables 4.2.6.8 and 6.1.1.4'
Cl Cl 0.1484 0.1585 'International Tables Vol C Tables 4.2.6.8 and 6.1.1.4'

loop_
_geom_angle_atom_site_label_1
_geom_angle_atom_site_label_2
_geom_angle_atom_site_label_3
_geom_angle
_geom_angle_site_symmetry_1
_geom_angle_site_symmetry_3
_geom_angle_publ_flag
S14 Cu S34 109.61(3) . . ?
S14 Cu S24 112.49(3) . 3_556 ?
S34 Cu S24 112.39(3) . 3_556 ?
S14 Cu S24 117.65(3) . . ?
S34 Cu S24 111.41(3) . . ?
S24 Cu S24 92.41(3) 3_556 . ?
C34 S34 Cu 111.34(10) . . ?
C24 S24 Cu 113.52(10) . 3_556 ?
C24 S24 Cu 105.94(10) . . ?
Cu S24 Cu 87.59(3) 3_556 . ?
C14 S14 Cu 112.15(9) . . ?
C22 C23 C24 121.0(3) . . ?
C22 C23 H23 119.5 . . ?
C24 C23 H23 119.5 . . ?
C13 C14 C15 115.6(3) . . ?
C13 C14 S14 123.7(2) . . ?
C15 C14 S14 120.8(2) . . ?
C12 C13 C14 121.4(3) . . ?
C12 C13 H13 119.3 . . ?
C14 C13 H13 119.3 . . ?
N31 C32 C33 120.9(3) . . ?
N31 C32 H32 119.5 . . ?
C33 C32 H32 119.5 . . ?
C23 C24 C25 115.9(2) . . ?
C23 C24 S24 122.7(2) . . ?
C25 C24 S24 121.4(2) . . ?
C16 N11 C12 121.0(3) . . ?
C16 N11 H11 119.5 . . ?
C12 N11 H11 119.5 . . ?
N21 C22 C23 120.2(3) . . ?
N21 C22 H22 119.9 . . ?
C23 C22 H22 119.9 . . ?
C32 C33 C34 121.1(3) . . ?
C32 C33 H33 119.5 . . ?
C34 C33 H33 119.5 . . ?
C33 C34 C35 115.2(2) . . ?
C33 C34 S34 123.4(2) . . ?
C35 C34 S34 121.3(2) . . ?
N21 C26 C25 120.9(3) . . ?
N21 C26 H26 119.6 . . ?
C25 C26 H26 119.6 . . ?
C26 N21 C22 121.1(3) . . ?
C26 N21 H21 119.5 . . ?
C22 N21 H21 119.5 . . ?
C16 C15 C14 121.3(3) . . ?
C16 C15 H15 119.4 . . ?
C14 C15 H15 119.4 . . ?
C26 C25 C24 120.8(3) . . ?
C26 C25 H25 119.6 . . ?
C24 C25 H25 119.6 . . ?
N11 C16 C15 120.4(3) . . ?
N11 C16 H16 119.8 . . ?
C15 C16 H16 119.8 . . ?
N11 C12 C13 120.3(3) . . ?
N11 C12 H12 119.8 . . ?
C13 C12 H12 119.8 . . ?
N31 C36 C35 120.5(3) . . ?
N31 C36 H36 119.7 . . ?
C35 C36 H36 119.7 . . ?
C32 N31 C36 120.7(3) . . ?
C32 N31 H31 119.7 . . ?
C36 N31 H31 119.7 . . ?
C36 C35 C34 121.5(3) . . ?
C36 C35 H35 119.2 . . ?
C34 C35 H35 119.2 . . ?

loop_
_geom_bond_atom_site_label_1
_geom_bond_atom_site_label_2
_geom_bond_distance
_geom_bond_site_symmetry_2
_geom_bond_publ_flag
Cu S14 2.2929(8) . ?
Cu S34 2.3017(8) . ?
Cu S24 2.3662(8) 3_556 ?
Cu S24 2.4329(8) . ?
S34 C34 1.712(3) . ?
S24 C24 1.719(3) . ?
S14 C14 1.708(3) . ?
C23 C22 1.356(4) . ?
C23 C24 1.409(4) . ?
C23 H23 0.9500 . ?
C14 C13 1.403(4) . ?
C14 C15 1.411(4) . ?
C13 C12 1.352(4) . ?
C13 H13 0.9500 . ?
C32 N31 1.342(3) . ?
C32 C33 1.358(4) . ?
C32 H32 0.9500 . ?
C24 C25 1.408(4) . ?
N11 C16 1.342(4) . ?
N11 C12 1.348(3) . ?
N11 H11 0.8800 . ?
C22 N21 1.345(3) . ?
C22 H22 0.9500 . ?
C33 C34 1.413(4) . ?
C33 H33 0.9500 . ?
C34 C35 1.417(4) . ?
C26 N21 1.337(3) . ?
C26 C25 1.352(4) . ?
C26 H26 0.9500 . ?
N21 H21 0.8800 . ?
C15 C16 1.353(4) . ?
C15 H15 0.9500 . ?
C25 H25 0.9500 . ?
C16 H16 0.9500 . ?
C12 H12 0.9500 . ?
C36 N31 1.350(4) . ?
C36 C35 1.351(4) . ?
C36 H36 0.9500 . ?
N31 H31 0.8800 . ?
C35 H35 0.9500 . ?
